data_4129676
loop_
_publ_author_name
'Deibl, Nicklas'
'Ament, Kevin'
'Kempe, Rhett'

_publ_section_title
;
 A Sustainable Multicomponent Pyrimidine Synthesis.
;
_journal_issue 40
_journal_name_full 'Journal of the American Chemical Society'
_journal_page_first 12804
_journal_page_last 12807
_journal_paper_doi 10.1021/jacs.5b09510
_journal_volume 137
_journal_year 2015
_chemical_formula_moiety 'C22 H22 N2'
_chemical_formula_sum 'C22 H22 N2'
_chemical_formula_weight 314.41
_space_group_crystal_system monoclinic
_space_group_IT_number 14
_space_group_name_Hall '-P 2ybc'
_space_group_name_H-M_alt 'P 1 21/c 1'
_atom_sites_solution_hydrogens geom
_audit_creation_method SHELXL-2014/6
_cell_angle_alpha 90
_cell_angle_beta 97.53(3)
_cell_angle_gamma 90
_cell_formula_units_Z 4
_cell_length_a 8.4586(17)
_cell_length_b 9.804(2)
_cell_length_c 20.952(4)
_cell_measurement_reflns_used 24319
_cell_measurement_temperature 133(2)
_cell_measurement_theta_max 28.315
_cell_measurement_theta_min 1.97
_cell_volume 1722.5(6)
_computing_cell_refinement STOE-XAREA
_computing_data_collection STOE-XAREA
_computing_data_reduction STOE-XAREA
_computing_structure_refinement 'SHELXL-2014/6 (Sheldrick, 2014)'
_computing_structure_solution Sir-97
_diffrn_ambient_temperature 133(2)
_diffrn_measured_fraction_theta_full 1.000
_diffrn_measured_fraction_theta_max 0.990
_diffrn_measurement_device_type STOE-IPDS2
_diffrn_measurement_method omega-scan
_diffrn_radiation_type MoK\a
_diffrn_radiation_wavelength 0.71073
_diffrn_reflns_av_R_equivalents 0.0425
_diffrn_reflns_av_unetI/netI 0.0414
_diffrn_reflns_Laue_measured_fraction_full 1.000
_diffrn_reflns_Laue_measured_fraction_max 0.990
_diffrn_reflns_limit_h_max 11
_diffrn_reflns_limit_h_min -11
_diffrn_reflns_limit_k_max 12
_diffrn_reflns_limit_k_min -12
_diffrn_reflns_limit_l_max 27
_diffrn_reflns_limit_l_min -27
_diffrn_reflns_number 28400
_diffrn_reflns_point_group_measured_fraction_full 1.000
_diffrn_reflns_point_group_measured_fraction_max 0.990
_diffrn_reflns_theta_full 25.242
_diffrn_reflns_theta_max 27.969
_diffrn_reflns_theta_min 1.961
_exptl_absorpt_coefficient_mu 0.071
_exptl_absorpt_correction_T_max 0.9972
_exptl_absorpt_correction_T_min 0.9921
_exptl_absorpt_correction_type numerical
_exptl_absorpt_process_details STOE-XRED32
_exptl_crystal_colour colourless
_exptl_crystal_density_diffrn 1.212
_exptl_crystal_description block
_exptl_crystal_F_000 672
_exptl_crystal_size_max 0.385
_exptl_crystal_size_mid 0.350
_exptl_crystal_size_min 0.134
_refine_diff_density_max 0.254
_refine_diff_density_min -0.154
_refine_diff_density_rms 0.032
_refine_ls_extinction_method none
_refine_ls_goodness_of_fit_ref 0.846
_refine_ls_hydrogen_treatment constr
_refine_ls_matrix_type full
_refine_ls_number_parameters 218
_refine_ls_number_reflns 4099
_refine_ls_number_restraints 0
_refine_ls_restrained_S_all 0.846
_refine_ls_R_factor_all 0.0575
_refine_ls_R_factor_gt 0.0335
_refine_ls_shift/su_max 0.000
_refine_ls_shift/su_mean 0.000
_refine_ls_structure_factor_coef Fsqd
_refine_ls_weighting_details 'w=1/[\s^2^(Fo^2^)+(0.0494P)^2^] where P=(Fo^2^+2Fc^2^)/3'
_refine_ls_weighting_scheme calc
_refine_ls_wR_factor_gt 0.0772
_refine_ls_wR_factor_ref 0.0811
_reflns_Friedel_coverage 0.000
_reflns_number_gt 2608
_reflns_number_total 4099
_reflns_threshold_expression 'I > 2\s(I)'
_cod_data_source_file ja5b09510_si_002.cif
_cod_data_source_block shelx
_cod_original_sg_symbol_H-M 'P 21/c'
_cod_database_code 4129676
_shelx_space_group_comment
;
The symmetry employed for this shelxl refinement is uniquely defined
by the following loop, which should always be used as a source of
symmetry information in preference to the above space-group names.
They are only intended as comments.
;
_shelxl_version_number 2014/6

loop_
_space_group_symop_operation_xyz
'x, y, z'
'-x, y+1/2, -z+1/2'
'-x, -y, -z'
'x, -y-1/2, z-1/2'

loop_
_atom_site_label
_atom_site_type_symbol
_atom_site_fract_x
_atom_site_fract_y
_atom_site_fract_z
_atom_site_U_iso_or_equiv
_atom_site_adp_type
_atom_site_occupancy
_atom_site_site_symmetry_order
_atom_site_calc_flag
_atom_site_refinement_flags_posn
_atom_site_refinement_flags_adp
N1 N 0.62807(11) 0.40166(9) 0.16469(4) 0.0238(2) Uani 1 1 d . .
N2 N 0.90355(11) 0.35866(9) 0.19705(4) 0.0234(2) Uani 1 1 d . .
C10 C 0.88217(13) 0.38450(10) 0.25880(5) 0.0224(2) Uani 1 1 d . .
C9 C 0.73374(13) 0.41721(10) 0.27678(5) 0.0222(2) Uani 1 1 d . .
C11 C 1.02831(13) 0.37338(11) 0.30719(5) 0.0232(2) Uani 1 1 d . .
C8 C 0.60615(13) 0.42079(10) 0.22650(5) 0.0229(2) Uani 1 1 d . .
C1 C 0.79882(13) 0.35820(10) 0.08332(5) 0.0232(2) Uani 1 1 d . .
C7 C 0.77570(13) 0.37283(10) 0.15247(5) 0.0221(2) Uani 1 1 d . .
C17 C 0.44079(13) 0.44758(11) 0.23903(5) 0.0252(2) Uani 1 1 d . .
H17 H 0.4146 0.4181 0.2821 0.030 Uiso 1 1 calc R U
C18 C 0.36106(15) 0.57735(12) 0.21246(6) 0.0325(3) Uani 1 1 d . .
H18A H 0.2916 0.6261 0.2394 0.039 Uiso 1 1 calc R U
H18B H 0.4211 0.6369 0.1860 0.039 Uiso 1 1 calc R U
C12 C 1.10644(14) 0.24956(11) 0.31785(5) 0.0278(3) Uani 1 1 d . .
H12 H 1.0689 0.1718 0.2934 0.033 Uiso 1 1 calc R U
C2 C 0.94758(14) 0.32926(11) 0.06558(5) 0.0287(3) Uani 1 1 d . .
H2 H 1.0358 0.3148 0.0979 0.034 Uiso 1 1 calc R U
C16 C 1.08795(14) 0.48679(11) 0.34267(5) 0.0290(3) Uani 1 1 d . .
H16 H 1.0365 0.5726 0.3355 0.035 Uiso 1 1 calc R U
C14 C 1.29653(14) 0.35090(12) 0.39939(5) 0.0280(3) Uani 1 1 d . .
H14 H 1.3871 0.3427 0.4312 0.034 Uiso 1 1 calc R U
C19 C 0.30574(14) 0.44349(12) 0.18525(5) 0.0300(3) Uani 1 1 d . .
H19A H 0.3310 0.4201 0.1417 0.036 Uiso 1 1 calc R U
H19B H 0.2015 0.4093 0.1951 0.036 Uiso 1 1 calc R U
C20 C 0.70901(14) 0.44511(11) 0.34582(5) 0.0266(2) Uani 1 1 d . .
H20A H 0.8044 0.4141 0.3746 0.032 Uiso 1 1 calc R U
H20B H 0.6169 0.3910 0.3562 0.032 Uiso 1 1 calc R U
C4 C 0.84212(15) 0.34206(11) -0.04671(5) 0.0308(3) Uani 1 1 d . .
H4 H 0.8572 0.3372 -0.0908 0.037 Uiso 1 1 calc R U
C13 C 1.23883(14) 0.23847(11) 0.36394(5) 0.0294(3) Uani 1 1 d . .
H13 H 1.2905 0.1528 0.3713 0.035 Uiso 1 1 calc R U
C6 C 0.67124(14) 0.37757(12) 0.03478(5) 0.0303(3) Uani 1 1 d . .
H6 H 0.5681 0.3961 0.0460 0.036 Uiso 1 1 calc R U
C3 C 0.96883(15) 0.32121(12) 0.00088(5) 0.0324(3) Uani 1 1 d . .
H3 H 1.0713 0.3012 -0.0106 0.039 Uiso 1 1 calc R U
C21 C 0.67939(15) 0.59532(12) 0.35935(5) 0.0321(3) Uani 1 1 d . .
H21A H 0.7674 0.6508 0.3462 0.039 Uiso 1 1 calc R U
H21B H 0.5790 0.6249 0.3334 0.039 Uiso 1 1 calc R U
C15 C 1.22141(14) 0.47549(12) 0.38822(5) 0.0313(3) Uani 1 1 d . .
H15 H 1.2615 0.5536 0.4119 0.038 Uiso 1 1 calc R U
C5 C 0.69301(15) 0.37007(13) -0.02965(5) 0.0343(3) Uani 1 1 d . .
H5 H 0.6051 0.3842 -0.0621 0.041 Uiso 1 1 calc R U
C22 C 0.66809(17) 0.62002(14) 0.43051(6) 0.0410(3) Uani 1 1 d . .
H22A H 0.5787 0.5677 0.4433 0.062 Uiso 1 1 calc R U
H22B H 0.6509 0.7174 0.4377 0.062 Uiso 1 1 calc R U
H22C H 0.7674 0.5909 0.4563 0.062 Uiso 1 1 calc R U

loop_
_atom_site_aniso_label
_atom_site_aniso_U_11
_atom_site_aniso_U_22
_atom_site_aniso_U_33
_atom_site_aniso_U_23
_atom_site_aniso_U_13
_atom_site_aniso_U_12
N1 0.0242(5) 0.0242(5) 0.0237(5) 0.0003(4) 0.0057(4) 0.0001(4)
N2 0.0234(5) 0.0235(5) 0.0234(4) -0.0007(3) 0.0038(4) -0.0007(4)
C10 0.0256(6) 0.0178(5) 0.0239(5) 0.0006(4) 0.0030(5) -0.0018(4)
C9 0.0255(6) 0.0195(5) 0.0222(5) 0.0013(4) 0.0052(5) -0.0008(4)
C11 0.0232(6) 0.0265(6) 0.0208(5) 0.0013(4) 0.0063(4) -0.0008(4)
C8 0.0249(6) 0.0188(5) 0.0256(5) 0.0014(4) 0.0057(5) -0.0005(4)
C1 0.0246(6) 0.0217(5) 0.0236(5) -0.0004(4) 0.0046(5) -0.0011(4)
C7 0.0230(6) 0.0199(5) 0.0241(5) 0.0003(4) 0.0053(5) -0.0011(4)
C17 0.0249(6) 0.0288(6) 0.0228(5) 0.0020(4) 0.0067(5) 0.0009(5)
C18 0.0274(7) 0.0310(6) 0.0397(7) 0.0024(5) 0.0072(5) 0.0055(5)
C12 0.0300(7) 0.0255(6) 0.0282(6) -0.0028(4) 0.0049(5) 0.0003(5)
C2 0.0255(7) 0.0341(6) 0.0266(6) 0.0013(5) 0.0040(5) 0.0038(5)
C16 0.0289(7) 0.0249(6) 0.0326(6) -0.0016(4) 0.0022(5) 0.0025(5)
C14 0.0238(6) 0.0385(6) 0.0218(5) 0.0006(5) 0.0029(5) 0.0014(5)
C19 0.0226(6) 0.0386(7) 0.0294(6) -0.0022(5) 0.0061(5) -0.0012(5)
C20 0.0260(6) 0.0310(6) 0.0231(5) 0.0006(4) 0.0046(5) 0.0007(5)
C4 0.0381(7) 0.0330(6) 0.0222(5) -0.0032(5) 0.0070(5) 0.0004(5)
C13 0.0303(7) 0.0276(6) 0.0306(6) 0.0037(5) 0.0050(5) 0.0058(5)
C6 0.0235(7) 0.0402(7) 0.0277(6) -0.0033(5) 0.0048(5) 0.0004(5)
C3 0.0298(7) 0.0391(7) 0.0301(6) -0.0001(5) 0.0104(5) 0.0064(5)
C21 0.0347(7) 0.0334(6) 0.0286(6) -0.0054(5) 0.0053(5) 0.0022(5)
C15 0.0307(7) 0.0323(6) 0.0301(6) -0.0071(5) 0.0010(5) -0.0014(5)
C5 0.0299(7) 0.0478(7) 0.0239(6) -0.0034(5) -0.0009(5) 0.0004(6)
C22 0.0421(8) 0.0486(8) 0.0331(7) -0.0128(6) 0.0081(6) -0.0030(6)

loop_
_atom_type_symbol
_atom_type_description
_atom_type_scat_dispersion_real
_atom_type_scat_dispersion_imag
_atom_type_scat_source
C C 0.0033 0.0016 'International Tables Vol C Tables 4.2.6.8 and 6.1.1.4'
H H 0.0000 0.0000 'International Tables Vol C Tables 4.2.6.8 and 6.1.1.4'
N N 0.0061 0.0033 'International Tables Vol C Tables 4.2.6.8 and 6.1.1.4'

loop_
_geom_angle_atom_site_label_1
_geom_angle_atom_site_label_2
_geom_angle_atom_site_label_3
_geom_angle
C7 N1 C8 117.63(10)
C7 N2 C10 116.75(9)
N2 C10 C9 122.61(10)
N2 C10 C11 115.59(9)
C9 C10 C11 121.79(9)
C10 C9 C8 115.66(9)
C10 C9 C20 122.80(10)
C8 C9 C20 121.53(10)
C12 C11 C16 118.73(10)
C12 C11 C10 120.47(9)
C16 C11 C10 120.80(10)
N1 C8 C9 121.91(10)
N1 C8 C17 116.63(10)
C9 C8 C17 121.46(9)
C2 C1 C6 118.32(10)
C2 C1 C7 121.20(10)
C6 C1 C7 120.45(10)
N1 C7 N2 125.23(10)
N1 C7 C1 116.75(10)
N2 C7 C1 118.01(10)
C8 C17 C19 120.51(9)
C8 C17 C18 118.07(9)
C19 C17 C18 59.04(7)
C19 C18 C17 59.97(8)
C13 C12 C11 120.42(10)
C1 C2 C3 120.64(11)
C15 C16 C11 120.61(11)
C13 C14 C15 119.45(11)
C18 C19 C17 61.00(8)
C9 C20 C21 113.48(9)
C3 C4 C5 119.39(10)
C14 C13 C12 120.59(11)
C5 C6 C1 120.87(11)
C4 C3 C2 120.52(11)
C22 C21 C20 111.55(10)
C14 C15 C16 120.18(11)
C4 C5 C6 120.25(11)

loop_
_geom_bond_atom_site_label_1
_geom_bond_atom_site_label_2
_geom_bond_distance
N1 C7 1.3373(14)
N1 C8 1.3453(13)
N2 C7 1.3404(14)
N2 C10 1.3537(13)
C10 C9 1.3947(15)
C10 C11 1.4964(16)
C9 C8 1.4064(16)
C9 C20 1.5133(14)
C11 C12 1.3862(15)
C11 C16 1.3947(15)
C8 C17 1.4800(16)
C1 C2 1.3873(16)
C1 C6 1.3956(16)
C1 C7 1.4939(14)
C17 C19 1.4963(16)
C17 C18 1.5116(15)
C18 C19 1.4821(16)
C12 C13 1.3839(16)
C2 C3 1.3929(15)
C16 C15 1.3839(17)
C14 C13 1.3820(16)
C14 C15 1.3826(16)
C20 C21 1.5265(15)
C4 C3 1.3802(17)
C4 C5 1.3828(17)
C6 C5 1.3879(15)
C21 C22 1.5259(15)
